data_7008702
loop_
_publ_author_name
'Chivers, Tristram'
'Eisler, Dana J.'
'Ritch, Jamie S.'

_publ_section_title
;
 Synthesis and structures of M[N(TePPri2)2-Te,Te']n (n = 2, M = Zn, Cd,
 Hg; n = 3, M = Sb, Bi): the first ditelluroimidodiphosphinato p- and
 d-block metal complexes.
;
_journal_issue 16
_journal_name_full 'Dalton transactions (Cambridge, England : 2003)'
_journal_page_first 2675
_journal_page_last 2677
_journal_paper_doi 10.1039/b506174a
_journal_year 2005
_chemical_formula_moiety 'C24 H56 N2 P4 Te4 Zn'
_chemical_formula_sum 'C24 H56 N2 P4 Te4 Zn'
_chemical_formula_weight 1072.36
_chemical_name_systematic
;
?
;
_space_group_IT_number 14
_symmetry_cell_setting monoclinic
_symmetry_space_group_name_Hall '-P 2ybc'
_symmetry_space_group_name_H-M 'P 1 21/c 1'
_atom_sites_solution_hydrogens geom
_atom_sites_solution_primary direct
_atom_sites_solution_secondary difmap
_audit_creation_method SHELXL-97
_cell_angle_alpha 90.00
_cell_angle_beta 110.63(3)
_cell_angle_gamma 90.00
_cell_formula_units_Z 4
_cell_length_a 13.438(3)
_cell_length_b 15.821(3)
_cell_length_c 18.900(4)
_cell_measurement_temperature 123(2)
_cell_volume 3760.5(15)
_computing_cell_refinement 'Nonius DENZO'
_computing_data_collection 'Nonius COLLECT'
_computing_data_reduction 'Nonius DENZO'
_computing_molecular_graphics 'Bruker SHELXTL'
_computing_publication_material 'Bruker SHELXTL'
_computing_structure_refinement 'SHELXL-97 (Sheldrick, 1997)'
_computing_structure_solution 'SHELXS-97 (Sheldrick, 1990)'
_diffrn_ambient_temperature 123(2)
_diffrn_measured_fraction_theta_full 0.997
_diffrn_measured_fraction_theta_max 0.997
_diffrn_measurement_device_type 'Nonius Kappa CCD'
_diffrn_measurement_method 'phi\omega scans'
_diffrn_radiation_monochromator graphite
_diffrn_radiation_source 'fine-focus sealed tube'
_diffrn_radiation_type MoK\a
_diffrn_radiation_wavelength 0.71073
_diffrn_reflns_av_R_equivalents 0.068
_diffrn_reflns_av_sigmaI/netI 0.0363
_diffrn_reflns_limit_h_max 17
_diffrn_reflns_limit_h_min -17
_diffrn_reflns_limit_k_max 20
_diffrn_reflns_limit_k_min -20
_diffrn_reflns_limit_l_max 24
_diffrn_reflns_limit_l_min -24
_diffrn_reflns_number 59623
_diffrn_reflns_theta_full 27.48
_diffrn_reflns_theta_max 27.48
_diffrn_reflns_theta_min 3.45
_exptl_absorpt_coefficient_mu 3.881
_exptl_absorpt_correction_T_max 0.8602
_exptl_absorpt_correction_T_min 0.5756
_exptl_absorpt_correction_type integration
_exptl_crystal_colour 'pale yellow'
_exptl_crystal_density_diffrn 1.894
_exptl_crystal_density_method 'not measured'
_exptl_crystal_description 'thick plate'
_exptl_crystal_F_000 2048
_exptl_crystal_size_max 0.16
_exptl_crystal_size_mid 0.10
_exptl_crystal_size_min 0.04
_refine_diff_density_max 1.331
_refine_diff_density_min -1.443
_refine_diff_density_rms 0.151
_refine_ls_extinction_method none
_refine_ls_goodness_of_fit_ref 1.022
_refine_ls_hydrogen_treatment constr
_refine_ls_matrix_type full
_refine_ls_number_parameters 316
_refine_ls_number_reflns 8592
_refine_ls_number_restraints 0
_refine_ls_restrained_S_all 1.022
_refine_ls_R_factor_all 0.0453
_refine_ls_R_factor_gt 0.0319
_refine_ls_shift/su_max 0.001
_refine_ls_shift/su_mean 0.000
_refine_ls_structure_factor_coef Fsqd
_refine_ls_weighting_details 'calc w=1/[\s^2^(Fo^2^)+(0.0448P)^2^+3.8670P] where P=(Fo^2^+2Fc^2^)/3'
_refine_ls_weighting_scheme calc
_refine_ls_wR_factor_gt 0.0752
_refine_ls_wR_factor_ref 0.0809
_reflns_number_gt 7040
_reflns_number_total 8592
_reflns_threshold_expression >2sigma(I)
_cod_data_source_file b506174a.txt
_cod_data_source_block 2a
_cod_depositor_comments
;
The following automatic conversions were performed:
'_symmetry_cell_setting' value 'Monoclinic' changed to 'monoclinic'
according to '/home/saulius/struct/CIF-dictionaries/cif_core.dic'
dictionary named 'cif_core.dic' version 2.4.1 from 2010-06-29.

Automatic conversion script
Id: cif_fix_enum 1527 2010-12-29 10:47:43Z saulius 
;
_cod_original_cell_volume 3760.5(13)
_cod_original_sg_symbol_H-M P2(1)/c
_cod_database_code 7008702

loop_
_symmetry_equiv_pos_as_xyz
'x, y, z'
'-x, y+1/2, -z+1/2'
'-x, -y, -z'
'x, -y-1/2, z-1/2'

loop_
_atom_site_label
_atom_site_type_symbol
_atom_site_fract_x
_atom_site_fract_y
_atom_site_fract_z
_atom_site_U_iso_or_equiv
_atom_site_adp_type
_atom_site_occupancy
_atom_site_symmetry_multiplicity
_atom_site_calc_flag
_atom_site_refinement_flags
_atom_site_disorder_assembly
_atom_site_disorder_group
Zn1 Zn 0.36993(3) 0.23526(3) 0.08237(2) 0.01715(10) Uani 1 1 d . . .
Te1 Te 0.42042(2) 0.134669(16) 0.200290(14) 0.02015(7) Uani 1 1 d . . .
Te2 Te 0.515149(19) 0.351228(16) 0.090450(14) 0.01941(7) Uani 1 1 d . . .
Te3 Te 0.326078(19) 0.123391(16) -0.029440(13) 0.01868(7) Uani 1 1 d . . .
Te4 Te 0.207113(19) 0.335892(16) 0.071499(13) 0.01909(7) Uani 1 1 d . . .
P1 P 0.57096(7) 0.20944(6) 0.28912(5) 0.01502(19) Uani 1 1 d . . .
C1 C 0.4591(3) 0.3579(3) 0.2872(2) 0.0254(9) Uani 1 1 d . . .
H1A H 0.4323 0.3982 0.3156 0.038 Uiso 1 1 calc R . .
H1B H 0.3993 0.3340 0.2457 0.038 Uiso 1 1 calc R . .
H1C H 0.5071 0.3871 0.2665 0.038 Uiso 1 1 calc R . .
C2 C 0.5192(3) 0.2873(3) 0.3396(2) 0.0207(8) Uani 1 1 d . . .
H2A H 0.4675 0.2574 0.3581 0.025 Uiso 1 1 calc R . .
C3 C 0.6068(3) 0.3238(3) 0.4085(2) 0.0261(9) Uani 1 1 d . . .
H3A H 0.5758 0.3648 0.4338 0.039 Uiso 1 1 calc R . .
H3B H 0.6600 0.3521 0.3923 0.039 Uiso 1 1 calc R . .
H3C H 0.6406 0.2781 0.4437 0.039 Uiso 1 1 calc R . .
C4 C 0.5772(4) 0.0931(3) 0.4035(2) 0.0316(10) Uani 1 1 d . . .
H4A H 0.6202 0.0517 0.4401 0.047 Uiso 1 1 calc R . .
H4B H 0.5139 0.0653 0.3683 0.047 Uiso 1 1 calc R . .
H4C H 0.5556 0.1385 0.4302 0.047 Uiso 1 1 calc R . .
C5 C 0.6431(3) 0.1304(2) 0.3592(2) 0.0198(8) Uani 1 1 d . . .
H5A H 0.7052 0.1599 0.3967 0.024 Uiso 1 1 calc R . .
C6 C 0.6877(3) 0.0612(2) 0.3233(2) 0.0238(9) Uani 1 1 d . . .
H6A H 0.7263 0.0201 0.3620 0.036 Uiso 1 1 calc R . .
H6B H 0.7363 0.0861 0.3008 0.036 Uiso 1 1 calc R . .
H6C H 0.6293 0.0328 0.2840 0.036 Uiso 1 1 calc R . .
N1 N 0.6582(2) 0.25100(19) 0.26032(16) 0.0164(6) Uani 1 1 d . . .
P2 P 0.66990(7) 0.29046(6) 0.18612(5) 0.01471(19) Uani 1 1 d . . .
C7 C 0.8041(3) 0.4119(3) 0.1565(2) 0.0298(10) Uani 1 1 d . . .
H7A H 0.8569 0.4566 0.1775 0.045 Uiso 1 1 calc R . .
H7B H 0.7421 0.4356 0.1166 0.045 Uiso 1 1 calc R . .
H7C H 0.8354 0.3671 0.1353 0.045 Uiso 1 1 calc R . .
C8 C 0.7696(3) 0.3753(2) 0.2192(2) 0.0182(8) Uani 1 1 d . . .
H8A H 0.8341 0.3499 0.2577 0.022 Uiso 1 1 calc R . .
C9 C 0.7304(3) 0.4447(2) 0.2589(2) 0.0240(9) Uani 1 1 d . . .
H9A H 0.7846 0.4890 0.2761 0.036 Uiso 1 1 calc R . .
H9B H 0.7169 0.4207 0.3024 0.036 Uiso 1 1 calc R . .
H9C H 0.6645 0.4689 0.2236 0.036 Uiso 1 1 calc R . .
C10 C 0.8406(3) 0.1872(3) 0.1904(2) 0.0283(9) Uani 1 1 d . . .
H10A H 0.8696 0.1469 0.1634 0.042 Uiso 1 1 calc R . .
H10B H 0.8367 0.1605 0.2362 0.042 Uiso 1 1 calc R . .
H10C H 0.8869 0.2370 0.2044 0.042 Uiso 1 1 calc R . .
C11 C 0.7294(3) 0.2142(2) 0.1394(2) 0.0193(8) Uani 1 1 d . . .
H11A H 0.7364 0.2428 0.0942 0.023 Uiso 1 1 calc R . .
C12 C 0.6563(3) 0.1370(2) 0.1109(2) 0.0239(9) Uani 1 1 d . . .
H12A H 0.6896 0.0973 0.0861 0.036 Uiso 1 1 calc R . .
H12B H 0.5877 0.1556 0.0746 0.036 Uiso 1 1 calc R . .
H12C H 0.6452 0.1090 0.1537 0.036 Uiso 1 1 calc R . .
P3 P 0.17190(7) 0.18907(6) -0.12297(5) 0.01441(19) Uani 1 1 d . . .
C13 C 0.1313(3) 0.3020(3) -0.2446(2) 0.0261(9) Uani 1 1 d . . .
H13A H 0.1608 0.3443 -0.2695 0.039 Uiso 1 1 calc R . .
H13B H 0.0756 0.3280 -0.2295 0.039 Uiso 1 1 calc R . .
H13C H 0.1009 0.2553 -0.2795 0.039 Uiso 1 1 calc R . .
C14 C 0.2202(3) 0.2681(2) -0.1739(2) 0.0190(8) Uani 1 1 d . . .
H14A H 0.2737 0.2395 -0.1915 0.023 Uiso 1 1 calc R . .
C15 C 0.2770(3) 0.3408(3) -0.1224(2) 0.0251(9) Uani 1 1 d . . .
H15A H 0.3013 0.3820 -0.1516 0.038 Uiso 1 1 calc R . .
H15B H 0.3383 0.3188 -0.0809 0.038 Uiso 1 1 calc R . .
H15C H 0.2278 0.3684 -0.1018 0.038 Uiso 1 1 calc R . .
C16 C 0.1786(3) 0.0687(3) -0.2306(2) 0.0247(9) Uani 1 1 d . . .
H16A H 0.1392 0.0258 -0.2671 0.037 Uiso 1 1 calc R . .
H16B H 0.2402 0.0425 -0.1922 0.037 Uiso 1 1 calc R . .
H16C H 0.2030 0.1131 -0.2569 0.037 Uiso 1 1 calc R . .
C17 C 0.1065(3) 0.1073(2) -0.1928(2) 0.0182(8) Uani 1 1 d . . .
H17A H 0.0464 0.1352 -0.2334 0.022 Uiso 1 1 calc R . .
C18 C 0.0581(3) 0.0388(2) -0.1577(2) 0.0223(8) Uani 1 1 d . . .
H18A H 0.0233 -0.0039 -0.1960 0.033 Uiso 1 1 calc R . .
H18B H 0.0056 0.0644 -0.1391 0.033 Uiso 1 1 calc R . .
H18C H 0.1144 0.0122 -0.1155 0.033 Uiso 1 1 calc R . .
N2 N 0.0796(2) 0.22712(19) -0.09716(17) 0.0168(6) Uani 1 1 d . . .
P4 P 0.06196(7) 0.26355(6) -0.02391(5) 0.01466(19) Uani 1 1 d . . .
C19 C -0.0977(3) 0.1475(3) -0.0277(3) 0.0281(9) Uani 1 1 d . . .
H19A H -0.1226 0.1046 -0.0005 0.042 Uiso 1 1 calc R . .
H19B H -0.0899 0.1222 -0.0728 0.042 Uiso 1 1 calc R . .
H19C H -0.1493 0.1939 -0.0428 0.042 Uiso 1 1 calc R . .
C20 C 0.0103(3) 0.1820(2) 0.0241(2) 0.0202(8) Uani 1 1 d . . .
H20A H -0.0014 0.2099 0.0680 0.024 Uiso 1 1 calc R . .
C21 C 0.0905(3) 0.1112(3) 0.0557(2) 0.0257(9) Uani 1 1 d . . .
H21A H 0.0604 0.0690 0.0804 0.039 Uiso 1 1 calc R . .
H21B H 0.1557 0.1345 0.0926 0.039 Uiso 1 1 calc R . .
H21C H 0.1071 0.0844 0.0144 0.039 Uiso 1 1 calc R . .
C22 C -0.0856(3) 0.3718(3) 0.0035(2) 0.0279(9) Uani 1 1 d . . .
H22A H -0.1432 0.4128 -0.0176 0.042 Uiso 1 1 calc R . .
H22B H -0.0270 0.3986 0.0439 0.042 Uiso 1 1 calc R . .
H22C H -0.1121 0.3234 0.0240 0.042 Uiso 1 1 calc R . .
C23 C -0.0457(3) 0.3414(2) -0.0591(2) 0.0205(8) Uani 1 1 d . . .
H23A H -0.1065 0.3132 -0.0989 0.025 Uiso 1 1 calc R . .
C24 C -0.0094(3) 0.4152(3) -0.0963(2) 0.0280(9) Uani 1 1 d . . .
H24A H -0.0673 0.4563 -0.1152 0.042 Uiso 1 1 calc R . .
H24B H 0.0099 0.3942 -0.1385 0.042 Uiso 1 1 calc R . .
H24C H 0.0525 0.4425 -0.0591 0.042 Uiso 1 1 calc R . .

loop_
_atom_site_aniso_label
_atom_site_aniso_U_11
_atom_site_aniso_U_22
_atom_site_aniso_U_33
_atom_site_aniso_U_23
_atom_site_aniso_U_13
_atom_site_aniso_U_12
Zn1 0.0156(2) 0.0191(2) 0.0148(2) 0.00017(16) 0.00301(17) -0.00026(17)
Te1 0.01818(13) 0.02117(14) 0.01737(13) 0.00384(9) 0.00162(10) -0.00469(10)
Te2 0.01674(13) 0.02001(13) 0.01904(13) 0.00494(10) 0.00327(10) -0.00069(10)
Te3 0.01715(13) 0.01925(13) 0.01697(13) -0.00191(9) 0.00270(10) 0.00371(10)
Te4 0.01609(13) 0.01954(13) 0.01846(13) -0.00551(9) 0.00213(10) 0.00105(10)
P1 0.0129(4) 0.0178(5) 0.0139(4) 0.0018(4) 0.0042(3) 0.0010(4)
C1 0.025(2) 0.025(2) 0.027(2) 0.0011(17) 0.0101(17) 0.0058(17)
C2 0.0171(19) 0.029(2) 0.0175(18) -0.0001(16) 0.0080(15) 0.0037(16)
C3 0.028(2) 0.029(2) 0.023(2) -0.0038(17) 0.0116(17) 0.0040(18)
C4 0.034(2) 0.036(2) 0.026(2) 0.0126(19) 0.0116(18) 0.001(2)
C5 0.022(2) 0.0183(19) 0.0168(18) 0.0029(14) 0.0045(15) 0.0017(16)
C6 0.023(2) 0.022(2) 0.021(2) 0.0023(16) 0.0017(16) 0.0029(16)
N1 0.0159(16) 0.0191(16) 0.0136(15) -0.0015(12) 0.0044(12) -0.0022(13)
P2 0.0134(4) 0.0154(4) 0.0153(4) 0.0003(4) 0.0050(4) -0.0001(4)
C7 0.029(2) 0.031(2) 0.033(2) -0.0019(19) 0.0163(19) -0.0102(19)
C8 0.0122(18) 0.0195(19) 0.0215(19) -0.0018(15) 0.0044(15) -0.0016(15)
C9 0.022(2) 0.022(2) 0.030(2) -0.0046(17) 0.0121(17) -0.0051(16)
C10 0.021(2) 0.026(2) 0.037(2) -0.0065(18) 0.0100(18) 0.0042(17)
C11 0.0193(19) 0.0216(19) 0.0185(18) 0.0000(15) 0.0086(15) -0.0005(16)
C12 0.028(2) 0.021(2) 0.022(2) -0.0049(16) 0.0081(17) 0.0023(17)
P3 0.0133(4) 0.0161(5) 0.0133(4) -0.0009(4) 0.0039(3) 0.0006(4)
C13 0.027(2) 0.032(2) 0.0172(19) 0.0074(17) 0.0056(16) -0.0007(18)
C14 0.0163(19) 0.024(2) 0.0166(18) 0.0025(15) 0.0056(15) 0.0010(16)
C15 0.022(2) 0.026(2) 0.026(2) -0.0001(17) 0.0070(17) -0.0069(17)
C16 0.027(2) 0.029(2) 0.021(2) -0.0114(16) 0.0118(16) -0.0024(18)
C17 0.0181(18) 0.023(2) 0.0139(17) -0.0044(15) 0.0063(14) -0.0009(16)
C18 0.024(2) 0.019(2) 0.026(2) -0.0060(16) 0.0100(16) -0.0067(16)
N2 0.0177(16) 0.0172(16) 0.0159(15) -0.0001(12) 0.0063(12) -0.0005(13)
P4 0.0136(4) 0.0153(5) 0.0147(4) -0.0014(4) 0.0046(4) 0.0004(4)
C19 0.021(2) 0.027(2) 0.038(2) -0.0037(18) 0.0129(18) -0.0026(17)
C20 0.023(2) 0.022(2) 0.0191(19) -0.0009(15) 0.0119(16) -0.0016(16)
C21 0.031(2) 0.023(2) 0.026(2) 0.0019(17) 0.0142(18) -0.0018(18)
C22 0.023(2) 0.034(2) 0.027(2) -0.0069(18) 0.0084(17) 0.0067(18)
C23 0.0193(19) 0.0202(19) 0.0193(19) -0.0039(15) 0.0035(15) 0.0022(16)
C24 0.029(2) 0.025(2) 0.027(2) 0.0050(17) 0.0053(17) 0.0063(18)

loop_
_atom_type_symbol
_atom_type_description
_atom_type_scat_dispersion_real
_atom_type_scat_dispersion_imag
_atom_type_scat_source
C C 0.0033 0.0016 'International Tables Vol C Tables 4.2.6.8 and 6.1.1.4'
H H 0.0000 0.0000 'International Tables Vol C Tables 4.2.6.8 and 6.1.1.4'
N N 0.0061 0.0033 'International Tables Vol C Tables 4.2.6.8 and 6.1.1.4'
P P 0.1023 0.0942 'International Tables Vol C Tables 4.2.6.8 and 6.1.1.4'
Zn Zn 0.2839 1.4301 'International Tables Vol C Tables 4.2.6.8 and 6.1.1.4'
Te Te -0.5308 1.6751 'International Tables Vol C Tables 4.2.6.8 and 6.1.1.4'

loop_
_geom_angle_atom_site_label_1
_geom_angle_atom_site_label_2
_geom_angle_atom_site_label_3
_geom_angle
_geom_angle_site_symmetry_1
_geom_angle_site_symmetry_3
_geom_angle_publ_flag
Te1 Zn1 Te2 114.01(3) . . ?
Te1 Zn1 Te4 112.87(3) . . ?
Te2 Zn1 Te4 99.19(2) . . ?
Te1 Zn1 Te3 100.95(3) . . ?
Te2 Zn1 Te3 117.41(2) . . ?
Te4 Zn1 Te3 113.07(3) . . ?
P1 Te1 Zn1 101.21(3) . . ?
P2 Te2 Zn1 100.94(3) . . ?
P3 Te3 Zn1 100.77(3) . . ?
P4 Te4 Zn1 101.51(3) . . ?
N1 P1 C5 105.24(17) . . ?
N1 P1 C2 110.99(17) . . ?
C5 P1 C2 106.46(18) . . ?
N1 P1 Te1 119.77(11) . . ?
C5 P1 Te1 105.46(13) . . ?
C2 P1 Te1 108.00(13) . . ?
C1 C2 C3 110.5(3) . . ?
C1 C2 P1 111.4(3) . . ?
C3 C2 P1 112.2(3) . . ?
C6 C5 C4 111.2(3) . . ?
C6 C5 P1 111.2(3) . . ?
C4 C5 P1 113.4(3) . . ?
P2 N1 P1 140.7(2) . . ?
N1 P2 C11 111.13(17) . . ?
N1 P2 C8 105.79(17) . . ?
C11 P2 C8 104.78(17) . . ?
N1 P2 Te2 119.17(12) . . ?
C11 P2 Te2 107.84(12) . . ?
C8 P2 Te2 107.12(12) . . ?
C9 C8 C7 111.1(3) . . ?
C9 C8 P2 110.8(3) . . ?
C7 C8 P2 113.3(3) . . ?
C10 C11 C12 111.2(3) . . ?
C10 C11 P2 112.0(3) . . ?
C12 C11 P2 111.0(3) . . ?
N2 P3 C14 111.08(17) . . ?
N2 P3 C17 104.95(16) . . ?
C14 P3 C17 105.77(17) . . ?
N2 P3 Te3 119.47(12) . . ?
C14 P3 Te3 107.74(12) . . ?
C17 P3 Te3 106.91(13) . . ?
C15 C14 C13 110.5(3) . . ?
C15 C14 P3 111.7(3) . . ?
C13 C14 P3 112.5(3) . . ?
C16 C17 C18 111.0(3) . . ?
C16 C17 P3 113.5(3) . . ?
C18 C17 P3 110.9(2) . . ?
P4 N2 P3 140.3(2) . . ?
N2 P4 C23 105.51(17) . . ?
N2 P4 C20 111.78(17) . . ?
C23 P4 C20 105.18(18) . . ?
N2 P4 Te4 119.32(12) . . ?
C23 P4 Te4 106.09(13) . . ?
C20 P4 Te4 107.90(12) . . ?
C21 C20 C19 111.6(3) . . ?
C21 C20 P4 111.7(3) . . ?
C19 C20 P4 111.7(3) . . ?
C24 C23 C22 111.7(3) . . ?
C24 C23 P4 109.9(3) . . ?
C22 C23 P4 112.0(3) . . ?

loop_
_geom_bond_atom_site_label_1
_geom_bond_atom_site_label_2
_geom_bond_distance
_geom_bond_site_symmetry_2
_geom_bond_publ_flag
Zn1 Te1 2.6257(7) . ?
Zn1 Te2 2.6434(6) . ?
Zn1 Te4 2.6547(6) . ?
Zn1 Te3 2.6586(7) . ?
Te1 P1 2.4326(12) . ?
Te2 P2 2.4226(12) . ?
Te3 P3 2.4324(12) . ?
Te4 P4 2.4265(12) . ?
P1 N1 1.597(3) . ?
P1 C5 1.831(4) . ?
P1 C2 1.838(4) . ?
C1 C2 1.522(5) . ?
C2 C3 1.529(5) . ?
C4 C5 1.533(6) . ?
C5 C6 1.518(5) . ?
N1 P2 1.593(3) . ?
P2 C11 1.837(4) . ?
P2 C8 1.843(4) . ?
C7 C8 1.530(5) . ?
C8 C9 1.523(5) . ?
C10 C11 1.527(5) . ?
C11 C12 1.539(5) . ?
P3 N2 1.601(3) . ?
P3 C14 1.830(4) . ?
P3 C17 1.836(4) . ?
C13 C14 1.541(5) . ?
C14 C15 1.526(5) . ?
C16 C17 1.520(5) . ?
C17 C18 1.530(5) . ?
N2 P4 1.593(3) . ?
P4 C23 1.837(4) . ?
P4 C20 1.848(4) . ?
C19 C20 1.535(5) . ?
C20 C21 1.523(6) . ?
C22 C23 1.538(5) . ?
C23 C24 1.529(6) . ?
